data_4115630
loop_
_publ_author_name
'Yong S. Chong'
'Mark D. Smith'
'Ken D. Shimizu'

_publ_section_title
;
 A Conformationally Programmable Ligand
;
_journal_name_full 'Journal of the American Chemical Society'
_journal_page_first 7463
_journal_page_last 7464
_journal_paper_doi 10.1021/ja0158713
_journal_volume 123
_journal_year 2001
_chemical_formula_moiety 'PdCl2(C48H44N4O6) (CH3OH)'
_chemical_formula_sum 'C49 H48 Cl2 N4 O7 Pd'
_chemical_formula_weight 982.21
_chemical_name_systematic
; 
 ? 
;
_space_group_IT_number 2
_symmetry_cell_setting triclinic
_symmetry_space_group_name_Hall '-P 1'
_symmetry_space_group_name_H-M 'P -1'
_atom_sites_solution_hydrogens geom
_atom_sites_solution_primary direct
_atom_sites_solution_secondary difmap
_audit_creation_method SHELXL-97
_cell_angle_alpha 80.5420(10)
_cell_angle_beta 73.825(2)
_cell_angle_gamma 82.607(2)
_cell_formula_units_Z 2
_cell_length_a 11.2844(9)
_cell_length_b 11.4009(9)
_cell_length_c 18.2311(14)
_cell_measurement_reflns_used 7710
_cell_measurement_temperature 173(2)
_cell_measurement_theta_max 25.145
_cell_measurement_theta_min 2.293
_cell_volume 2213.5(3)
_computing_cell_refinement 'SAINT+ NT V6.02a (Bruker, 1998)'
_computing_data_collection 'SMART NT V5.619 (Bruker, 2000)'
_computing_data_reduction 'SAINT+ NT V6.02a'
_computing_molecular_graphics 'SHELXTL V5.1 (Sheldrick, 1997)'
_computing_publication_material 'SHELXTL V5.1'
_computing_structure_refinement 'SHELXL-97 (Sheldrick, 1997)'
_computing_structure_solution 'SHELXS-97 (Sheldrick, 1990)'
_diffrn_ambient_temperature 173(2)
_diffrn_measured_fraction_theta_full 0.985
_diffrn_measured_fraction_theta_max 0.985
_diffrn_measurement_device_type 'Bruker SMART APEX CCD diffractometer'
_diffrn_measurement_method 'omega scans'
_diffrn_radiation_monochromator graphite
_diffrn_radiation_source 'fine-focus sealed tube'
_diffrn_radiation_type MoK\a
_diffrn_radiation_wavelength 0.71073
_diffrn_reflns_av_R_equivalents 0.0252
_diffrn_reflns_av_sigmaI/netI 0.0462
_diffrn_reflns_limit_h_max 13
_diffrn_reflns_limit_h_min -13
_diffrn_reflns_limit_k_max 13
_diffrn_reflns_limit_k_min -13
_diffrn_reflns_limit_l_max 21
_diffrn_reflns_limit_l_min -21
_diffrn_reflns_number 15338
_diffrn_reflns_theta_full 25.18
_diffrn_reflns_theta_max 25.18
_diffrn_reflns_theta_min 1.82
_diffrn_standards_decay_% none
_exptl_absorpt_coefficient_mu 0.598
_exptl_absorpt_correction_T_max 0.9475
_exptl_absorpt_correction_T_min 0.8481
_exptl_absorpt_correction_type multi-scan
_exptl_absorpt_process_details '(SADABS, Bruker, 1997)'
_exptl_crystal_colour yellow
_exptl_crystal_density_diffrn 1.474
_exptl_crystal_density_method 'not measured'
_exptl_crystal_description bar
_exptl_crystal_F_000 1012
_exptl_crystal_size_max 0.36
_exptl_crystal_size_mid 0.16
_exptl_crystal_size_min 0.12
_refine_diff_density_max 1.120
_refine_diff_density_min -0.272
_refine_diff_density_rms 0.084
_refine_ls_extinction_method none
_refine_ls_goodness_of_fit_ref 0.984
_refine_ls_hydrogen_treatment mixed
_refine_ls_matrix_type full
_refine_ls_number_parameters 601
_refine_ls_number_reflns 7843
_refine_ls_number_restraints 8
_refine_ls_restrained_S_all 0.986
_refine_ls_R_factor_all 0.0655
_refine_ls_R_factor_gt 0.0466
_refine_ls_shift/su_max 0.000
_refine_ls_shift/su_mean 0.000
_refine_ls_structure_factor_coef Fsqd
_refine_ls_weighting_details 'calc w=1/[\s^2^(Fo^2^)+(0.0683P)^2^+0.0000P] where P=(Fo^2^+2Fc^2^)/3'
_refine_ls_weighting_scheme calc
_refine_ls_wR_factor_gt 0.1118
_refine_ls_wR_factor_ref 0.1184
_reflns_number_gt 5630
_reflns_number_total 7843
_reflns_threshold_expression >2sigma(I)
_cod_data_source_file ja0158713_s2_2.cif
_cod_data_source_block yongc3s
_cod_database_code 4115630

loop_
_symmetry_equiv_pos_as_xyz
'x, y, z'
'-x, -y, -z'

loop_
_atom_site_label
_atom_site_type_symbol
_atom_site_fract_x
_atom_site_fract_y
_atom_site_fract_z
_atom_site_U_iso_or_equiv
_atom_site_adp_type
_atom_site_occupancy
_atom_site_symmetry_multiplicity
_atom_site_calc_flag
_atom_site_refinement_flags
Pd Pd 0.20255(3) 0.05294(2) 0.199574(15) 0.04524(13) Uani 1 1 d .
Cl1 Cl 0.25870(11) -0.12996(8) 0.15729(5) 0.0541(3) Uani 1 1 d .
Cl2 Cl 0.14332(12) 0.23604(8) 0.24109(6) 0.0615(3) Uani 1 1 d .
C1 C 0.0620(4) -0.1112(3) 0.3294(2) 0.0472(10) Uani 1 1 d .
H1 H 0.0278 -0.1317 0.2917 0.057 Uiso 1 1 calc R
C2 C 0.0264(4) -0.1674(3) 0.4032(2) 0.0500(10) Uani 1 1 d .
H2 H -0.0334 -0.2242 0.4167 0.060 Uiso 1 1 calc R
C3 C 0.0780(4) -0.1409(3) 0.4578(2) 0.0495(10) Uani 1 1 d .
H3 H 0.0549 -0.1801 0.5092 0.059 Uiso 1 1 calc R
C4 C 0.1637(4) -0.0570(3) 0.4376(2) 0.0464(10) Uani 1 1 d .
C5 C 0.1925(4) -0.0010(3) 0.3619(2) 0.0468(10) Uani 1 1 d .
H5 H 0.2491 0.0589 0.3474 0.056 Uiso 1 1 calc R
C6 C 0.2306(4) -0.0319(3) 0.4934(2) 0.0498(10) Uani 1 1 d .
H6A H 0.1737 -0.0339 0.5457 0.060 Uiso 1 1 calc R
H6B H 0.3010 -0.0929 0.4952 0.060 Uiso 1 1 calc R
C7 C 0.3333(4) 0.1266(3) 0.51164(19) 0.0432(9) Uani 1 1 d .
C8 C 0.3679(4) 0.0639(3) 0.5753(2) 0.0498(11) Uani 1 1 d .
H8 H 0.3514 -0.0173 0.5911 0.060 Uiso 1 1 calc R
C9 C 0.4260(4) 0.1189(3) 0.6158(2) 0.0480(10) Uani 1 1 d .
H9 H 0.4503 0.0736 0.6586 0.058 Uiso 1 1 calc R
C10 C 0.4505(4) 0.2374(3) 0.5966(2) 0.0454(9) Uani 1 1 d .
C11 C 0.4168(4) 0.2988(3) 0.53114(19) 0.0445(9) Uani 1 1 d .
H11 H 0.4336 0.3799 0.5151 0.053 Uiso 1 1 calc R
C12 C 0.3607(4) 0.2453(3) 0.48991(18) 0.0394(9) Uani 1 1 d .
C13 C 0.5092(4) 0.3037(4) 0.6421(2) 0.0563(11) Uani 1 1 d .
C14 C 0.6287(5) 0.3563(4) 0.5869(3) 0.0699(14) Uani 1 1 d .
H14A H 0.6874 0.2913 0.5660 0.105 Uiso 1 1 calc R
H14B H 0.6668 0.3991 0.6156 0.105 Uiso 1 1 calc R
H14C H 0.6068 0.4115 0.5446 0.105 Uiso 1 1 calc R
C15 C 0.5455(5) 0.2226(4) 0.7091(3) 0.0753(15) Uani 1 1 d .
H15A H 0.4708 0.1945 0.7468 0.113 Uiso 1 1 calc R
H15B H 0.5888 0.2673 0.7337 0.113 Uiso 1 1 calc R
H15C H 0.6002 0.1541 0.6899 0.113 Uiso 1 1 calc R
C16 C 0.4177(5) 0.4049(5) 0.6732(3) 0.0748(15) Uani 1 1 d .
H16A H 0.4563 0.4481 0.7022 0.090 Uiso 1 1 calc R
H16B H 0.4011 0.4616 0.6292 0.090 Uiso 1 1 calc R
C17 C 0.2970(5) 0.3660(5) 0.7248(3) 0.0863(16) Uani 1 1 d .
H17A H 0.2559 0.3265 0.6960 0.130 Uiso 1 1 calc R
H17B H 0.2439 0.4359 0.7433 0.130 Uiso 1 1 calc R
H17C H 0.3122 0.3102 0.7689 0.130 Uiso 1 1 calc R
C18 C 0.2142(4) 0.3742(3) 0.43017(18) 0.0381(9) Uani 1 1 d .
C19 C 0.1865(3) 0.4421(3) 0.35863(18) 0.0336(8) Uani 1 1 d .
C20 C 0.2782(3) 0.4432(3) 0.28806(17) 0.0327(8) Uani 1 1 d .
C21 C 0.3936(4) 0.3780(3) 0.28233(18) 0.0380(9) Uani 1 1 d .
C22 C 0.4218(4) 0.3034(3) 0.35144(19) 0.0418(9) Uani 1 1 d .
C23 C 0.0727(4) 0.5040(3) 0.36230(19) 0.0402(9) Uani 1 1 d .
H23 H 0.0124 0.5048 0.4105 0.048 Uiso 1 1 calc R
C24 C 0.0454(4) 0.5665(3) 0.29476(19) 0.0407(9) Uani 1 1 d .
H24 H -0.0343 0.6072 0.2972 0.049 Uiso 1 1 calc R
C25 C 0.1337(4) 0.5686(3) 0.22528(18) 0.0357(8) Uani 1 1 d .
C26 C 0.2517(3) 0.5103(3) 0.22104(18) 0.0329(8) Uani 1 1 d .
C27 C 0.3453(4) 0.5138(3) 0.15069(18) 0.0389(9) Uani 1 1 d .
C28 C 0.4580(4) 0.4521(3) 0.1471(2) 0.0476(10) Uani 1 1 d .
H28 H 0.5202 0.4565 0.0996 0.057 Uiso 1 1 calc R
C29 C 0.4831(4) 0.3824(3) 0.2124(2) 0.0482(10) Uani 1 1 d .
H29 H 0.5614 0.3382 0.2090 0.058 Uiso 1 1 calc R
C30 C 0.0996(4) 0.6274(3) 0.15269(19) 0.0387(9) Uani 1 1 d .
C31 C 0.3177(4) 0.5856(3) 0.08041(19) 0.0434(9) Uani 1 1 d .
C32 C 0.1687(4) 0.6767(3) 0.01259(19) 0.0415(9) Uani 1 1 d .
C33 C 0.1746(4) 0.7965(3) -0.0171(2) 0.0441(9) Uani 1 1 d .
H33 H 0.1893 0.8512 0.0128 0.053 Uiso 1 1 calc R
C34 C 0.1591(4) 0.8372(3) -0.0908(2) 0.0457(10) Uani 1 1 d .
C35 C 0.1344(4) 0.7541(3) -0.1312(2) 0.0482(10) Uani 1 1 d .
H35 H 0.1211 0.7805 -0.1807 0.058 Uiso 1 1 calc R
C36 C 0.1285(4) 0.6343(3) -0.1020(2) 0.0496(10) Uani 1 1 d .
H36 H 0.1107 0.5798 -0.1309 0.060 Uiso 1 1 calc R
C37 C 0.1490(4) 0.5947(3) -0.02956(19) 0.0442(10) Uani 1 1 d .
C38 C 0.1736(4) 0.9670(3) -0.1283(2) 0.0525(11) Uani 1 1 d D
C39 C 0.1821(10) 1.0489(6) -0.0731(4) 0.059(2) Uani 0.663(9) 1 d PD
H39A H 0.2546 1.0245 -0.0540 0.089 Uiso 0.66 1 d P
H39B H 0.1906 1.1305 -0.0997 0.089 Uiso 0.66 1 d P
H39C H 0.1101 1.0498 -0.0306 0.089 Uiso 0.66 1 d P
C40 C 0.0586(7) 1.0134(5) -0.1575(4) 0.057(2) Uani 0.663(9) 1 d PD
H40A H 0.0627 1.0949 -0.1811 0.086 Uiso 0.66 1 d P
H40B H 0.0509 0.9652 -0.1947 0.086 Uiso 0.66 1 d P
H40C H -0.0161 1.0083 -0.1150 0.086 Uiso 0.66 1 d P
C41 C 0.2840(6) 0.9673(5) -0.1976(3) 0.057(2) Uani 0.663(9) 1 d PD
H41A H 0.2874 1.0489 -0.2265 0.069 Uiso 0.663(9) 1 calc PR
H41B H 0.2716 0.9136 -0.2318 0.069 Uiso 0.663(9) 1 calc PR
C42 C 0.4082(6) 0.9285(5) -0.1792(3) 0.0840(17) Uani 1 1 d D
H42A H 0.4753 0.9299 -0.2267 0.126 Uiso 0.66 1 d P
H42B H 0.4255 0.9793 -0.1474 0.126 Uiso 0.66 1 d P
H42C H 0.4091 0.8470 -0.1532 0.126 Uiso 0.66 1 d P
H42D H 0.4849 0.9529 -0.1775 0.126 Uiso 0.34 1 d P
H42E H 0.4044 0.8445 -0.1609 0.126 Uiso 0.34 1 d P
H42F H 0.4020 0.9424 -0.2319 0.126 Uiso 0.34 1 d P
C43 C 0.1839(4) 0.3877(3) -0.0472(2) 0.0525(11) Uani 1 1 d .
H43A H 0.2315 0.4205 -0.0993 0.063 Uiso 1 1 calc R
H43B H 0.1079 0.3580 -0.0515 0.063 Uiso 1 1 calc R
C44 C 0.2077(4) 0.2239(3) 0.0580(2) 0.0443(9) Uani 1 1 d .
H44 H 0.1227 0.2418 0.0827 0.053 Uiso 1 1 calc R
C45 C 0.2599(4) 0.2899(3) -0.0124(2) 0.0479(10) Uani 1 1 d .
C46 C 0.3829(4) 0.2635(4) -0.0466(2) 0.0566(12) Uani 1 1 d .
H46 H 0.4216 0.3072 -0.0945 0.068 Uiso 1 1 calc R
C47 C 0.4498(4) 0.1740(4) -0.0117(3) 0.0682(13) Uani 1 1 d .
H47 H 0.5351 0.1552 -0.0350 0.082 Uiso 1 1 calc R
C48 C 0.3916(4) 0.1112(4) 0.0580(2) 0.0556(11) Uani 1 1 d .
H48 H 0.4379 0.0485 0.0820 0.067 Uiso 1 1 calc R
N1 N 0.1432(3) -0.0284(3) 0.30843(16) 0.0449(8) Uani 1 1 d .
N2 N 0.2730(3) 0.1362(3) 0.09226(17) 0.0436(8) Uani 1 1 d .
N3 N 0.3307(3) 0.3116(2) 0.42135(14) 0.0361(7) Uani 1 1 d .
N4 N 0.1966(3) 0.6310(2) 0.08580(15) 0.0376(7) Uani 1 1 d .
O1 O 0.2747(3) 0.0840(2) 0.46725(13) 0.0525(7) Uani 1 1 d .
O2 O 0.1419(2) 0.3748(2) 0.49324(13) 0.0483(7) Uani 1 1 d .
O3 O 0.5169(3) 0.2403(3) 0.34969(14) 0.0582(8) Uani 1 1 d .
O4 O -0.0038(3) 0.6669(2) 0.15224(14) 0.0513(7) Uani 1 1 d .
O5 O 0.3977(3) 0.6020(3) 0.02031(14) 0.0617(8) Uani 1 1 d .
O6 O 0.1527(3) 0.4782(2) 0.00330(13) 0.0546(8) Uani 1 1 d .
C1S C 0.8084(6) 0.3061(5) 0.3503(4) 0.099(2) Uani 1 1 d .
H1S1 H 0.8049 0.3454 0.3949 0.149 Uiso 1 1 calc R
H1S2 H 0.7246 0.2904 0.3512 0.149 Uiso 1 1 calc R
H1S3 H 0.8437 0.3580 0.3027 0.149 Uiso 1 1 calc R
O1S O 0.8814(5) 0.2001(5) 0.3532(3) 0.147(2) Uani 1 1 d .
H1S H 0.9491 0.2070 0.3195 0.221 Uiso 1 1 calc R
C39A C 0.097(2) 1.0545(12) -0.0761(9) 0.091(7) Uani 0.337(9) 1 d PD
H39A H 0.1079 1.1354 -0.1019 0.137 Uiso 0.34 1 d P
H39B H 0.0102 1.0420 -0.0648 0.137 Uiso 0.34 1 d P
H39C H 0.1210 1.0452 -0.0292 0.137 Uiso 0.34 1 d P
C40A C 0.1580(14) 0.9944(13) -0.2090(6) 0.067(5) Uani 0.337(9) 1 d PD
H40A H 0.1691 1.0769 -0.2286 0.100 Uiso 0.34 1 d P
H40B H 0.2199 0.9456 -0.2424 0.100 Uiso 0.34 1 d P
H40C H 0.0774 0.9771 -0.2095 0.100 Uiso 0.34 1 d P
C41A C 0.3023(9) 0.9978(9) -0.1303(7) 0.071(6) Uani 0.337(9) 1 d PD
H41C H 0.3108 0.9843 -0.0768 0.085 Uiso 0.34 1 d P
H41D H 0.3083 1.0840 -0.1491 0.085 Uiso 0.34 1 d P

loop_
_atom_site_aniso_label
_atom_site_aniso_U_11
_atom_site_aniso_U_22
_atom_site_aniso_U_33
_atom_site_aniso_U_23
_atom_site_aniso_U_13
_atom_site_aniso_U_12
Pd 0.0786(3) 0.03023(17) 0.02968(16) -0.00236(11) -0.01519(14) -0.01519(15)
Cl1 0.0910(8) 0.0341(5) 0.0381(5) -0.0059(4) -0.0153(5) -0.0112(5)
Cl2 0.1088(9) 0.0347(5) 0.0417(5) -0.0083(4) -0.0146(6) -0.0167(6)
C1 0.068(3) 0.0313(19) 0.045(2) -0.0027(16) -0.019(2) -0.007(2)
C2 0.060(3) 0.039(2) 0.050(2) -0.0007(18) -0.012(2) -0.011(2)
C3 0.069(3) 0.038(2) 0.034(2) 0.0024(16) -0.0035(19) -0.007(2)
C4 0.072(3) 0.0313(19) 0.0338(19) -0.0063(15) -0.0099(19) -0.005(2)
C5 0.075(3) 0.034(2) 0.0331(19) -0.0046(15) -0.0115(19) -0.015(2)
C6 0.081(3) 0.032(2) 0.036(2) 0.0019(16) -0.016(2) -0.012(2)
C7 0.070(3) 0.0329(19) 0.0264(17) -0.0010(15) -0.0124(18) -0.0075(19)
C8 0.089(3) 0.032(2) 0.0290(18) 0.0032(15) -0.019(2) -0.010(2)
C9 0.074(3) 0.040(2) 0.0309(19) 0.0061(16) -0.0218(19) -0.002(2)
C10 0.064(3) 0.038(2) 0.0345(19) 0.0025(16) -0.0192(18) -0.0016(19)
C11 0.065(3) 0.0340(19) 0.0336(19) 0.0047(16) -0.0167(18) -0.0068(19)
C12 0.062(3) 0.0325(19) 0.0231(16) 0.0015(14) -0.0144(17) -0.0014(18)
C13 0.084(3) 0.044(2) 0.048(2) 0.0016(19) -0.034(2) -0.003(2)
C14 0.088(4) 0.054(3) 0.083(3) -0.001(2) -0.044(3) -0.024(3)
C15 0.107(4) 0.071(3) 0.062(3) 0.008(2) -0.052(3) -0.012(3)
C16 0.103(4) 0.070(3) 0.067(3) -0.018(3) -0.043(3) -0.005(3)
C17 0.104(4) 0.088(4) 0.067(3) -0.027(3) -0.017(3) -0.001(3)
C18 0.060(3) 0.0295(18) 0.0228(18) 0.0026(14) -0.0082(17) -0.0101(19)
C19 0.051(2) 0.0261(17) 0.0247(16) -0.0020(13) -0.0108(16) -0.0062(17)
C20 0.053(2) 0.0259(17) 0.0206(16) -0.0040(13) -0.0095(15) -0.0088(17)
C21 0.055(2) 0.0342(19) 0.0236(17) -0.0028(14) -0.0091(16) -0.0046(19)
C22 0.056(3) 0.038(2) 0.0286(18) 0.0004(15) -0.0105(18) -0.001(2)
C23 0.056(3) 0.038(2) 0.0224(16) -0.0012(14) -0.0039(16) -0.0087(19)
C24 0.053(2) 0.036(2) 0.0359(19) -0.0031(15) -0.0162(18) -0.0028(18)
C25 0.058(2) 0.0273(18) 0.0255(17) -0.0001(14) -0.0153(17) -0.0102(18)
C26 0.054(2) 0.0227(16) 0.0249(16) -0.0023(13) -0.0123(16) -0.0083(17)
C27 0.062(3) 0.0339(19) 0.0191(16) -0.0023(14) -0.0095(16) -0.0032(19)
C28 0.062(3) 0.049(2) 0.0247(18) -0.0020(16) -0.0040(17) 0.001(2)
C29 0.061(3) 0.045(2) 0.0305(19) -0.0025(16) -0.0057(18) 0.004(2)
C30 0.060(3) 0.0271(18) 0.0323(19) -0.0010(14) -0.0168(18) -0.0081(19)
C31 0.068(3) 0.035(2) 0.0240(18) -0.0025(15) -0.0094(18) -0.003(2)
C32 0.068(3) 0.0345(19) 0.0247(17) -0.0016(15) -0.0177(17) -0.0049(19)
C33 0.074(3) 0.0320(19) 0.0321(18) -0.0022(15) -0.0223(19) -0.0097(19)
C34 0.076(3) 0.0313(19) 0.0341(19) 0.0033(15) -0.0251(19) -0.007(2)
C35 0.083(3) 0.039(2) 0.0294(18) 0.0018(16) -0.0274(19) -0.010(2)
C36 0.085(3) 0.039(2) 0.0324(19) -0.0038(16) -0.024(2) -0.014(2)
C37 0.074(3) 0.0304(19) 0.0306(18) 0.0025(15) -0.0193(19) -0.0112(19)
C38 0.094(3) 0.033(2) 0.039(2) 0.0081(17) -0.034(2) -0.016(2)
C39 0.111(7) 0.030(4) 0.046(4) -0.001(3) -0.033(5) -0.015(5)
C40 0.095(6) 0.033(3) 0.051(4) 0.003(3) -0.033(4) -0.010(4)
C41 0.086(6) 0.039(4) 0.046(4) 0.008(3) -0.019(3) -0.018(4)
C42 0.109(4) 0.070(3) 0.078(4) 0.019(3) -0.042(3) -0.027(3)
C43 0.095(3) 0.034(2) 0.034(2) -0.0070(16) -0.022(2) -0.010(2)
C44 0.066(3) 0.037(2) 0.0330(19) -0.0081(16) -0.0154(18) -0.007(2)
C45 0.080(3) 0.034(2) 0.0347(19) -0.0048(16) -0.019(2) -0.016(2)
C46 0.075(3) 0.048(2) 0.044(2) 0.0061(19) -0.010(2) -0.023(2)
C47 0.062(3) 0.064(3) 0.070(3) 0.006(2) -0.009(2) -0.015(3)
C48 0.064(3) 0.048(2) 0.053(2) 0.005(2) -0.017(2) -0.011(2)
N1 0.073(2) 0.0326(16) 0.0302(15) -0.0029(13) -0.0136(15) -0.0103(16)
N2 0.065(2) 0.0333(17) 0.0345(16) -0.0037(13) -0.0132(16) -0.0102(16)
N3 0.054(2) 0.0311(15) 0.0213(13) 0.0018(12) -0.0106(13) -0.0033(15)
N4 0.062(2) 0.0301(15) 0.0223(14) -0.0007(12) -0.0149(14) -0.0051(15)
O1 0.096(2) 0.0360(14) 0.0326(13) 0.0042(11) -0.0261(14) -0.0229(15)
O2 0.0657(18) 0.0475(15) 0.0227(13) 0.0059(11) -0.0047(12) -0.0008(14)
O3 0.067(2) 0.0623(19) 0.0359(14) 0.0014(13) -0.0120(14) 0.0158(17)
O4 0.0616(19) 0.0536(17) 0.0397(14) 0.0032(12) -0.0221(14) -0.0014(15)
O5 0.080(2) 0.0658(19) 0.0247(13) 0.0061(13) -0.0047(14) 0.0086(16)
O6 0.110(2) 0.0280(13) 0.0298(13) -0.0010(10) -0.0243(14) -0.0109(15)
C1S 0.102(5) 0.083(4) 0.100(4) 0.014(3) -0.028(4) 0.010(4)
O1S 0.124(4) 0.132(4) 0.131(4) 0.065(3) 0.006(3) -0.004(3)
C39A 0.125(18) 0.038(9) 0.091(13) 0.016(8) -0.012(13) -0.004(11)
C40A 0.077(12) 0.074(10) 0.053(9) 0.026(7) -0.033(8) -0.028(9)
C41A 0.127(15) 0.033(7) 0.066(10) 0.006(7) -0.055(10) -0.005(9)

loop_
_atom_type_symbol
_atom_type_description
_atom_type_scat_dispersion_real
_atom_type_scat_dispersion_imag
_atom_type_scat_source
C C 0.0033 0.0016 'International Tables Vol C Tables 4.2.6.8 and 6.1.1.4'
H H 0.0000 0.0000 'International Tables Vol C Tables 4.2.6.8 and 6.1.1.4'
N N 0.0061 0.0033 'International Tables Vol C Tables 4.2.6.8 and 6.1.1.4'
O O 0.0106 0.0060 'International Tables Vol C Tables 4.2.6.8 and 6.1.1.4'
Cl Cl 0.1484 0.1585 'International Tables Vol C Tables 4.2.6.8 and 6.1.1.4'
Pd Pd -0.9988 1.0072 'International Tables Vol C Tables 4.2.6.8 and 6.1.1.4'

loop_
_geom_angle_atom_site_label_1
_geom_angle_atom_site_label_2
_geom_angle_atom_site_label_3
_geom_angle
N1 Pd N2 175.98(13)
N1 Pd Cl2 90.38(9)
N2 Pd Cl2 89.01(9)
N1 Pd Cl1 89.83(9)
N2 Pd Cl1 90.85(9)
Cl2 Pd Cl1 178.99(5)
N1 C1 C2 122.4(4)
C1 C2 C3 119.2(4)
C2 C3 C4 119.8(3)
C3 C4 C5 117.6(4)
C3 C4 C6 121.9(3)
C5 C4 C6 120.4(3)
N1 C5 C4 122.4(3)
O1 C6 C4 107.7(3)
O1 C7 C8 126.3(3)
O1 C7 C12 115.7(3)
C8 C7 C12 118.0(3)
C9 C8 C7 120.2(3)
C8 C9 C10 122.6(3)
C9 C10 C11 116.2(3)
C9 C10 C13 124.4(3)
C11 C10 C13 119.4(3)
C12 C11 C10 121.8(3)
C11 C12 C7 121.1(3)
C11 C12 N3 119.8(3)
C7 C12 N3 119.2(3)
C16 C13 C15 109.0(4)
C16 C13 C10 108.8(4)
C15 C13 C10 112.5(3)
C16 C13 C14 109.3(4)
C15 C13 C14 108.2(4)
C10 C13 C14 108.9(3)
C17 C16 C13 114.4(4)
O2 C18 N3 120.8(3)
O2 C18 C19 122.8(4)
N3 C18 C19 116.4(3)
C23 C19 C20 120.6(3)
C23 C19 C18 119.9(3)
C20 C19 C18 119.5(3)
C21 C20 C19 121.7(3)
C21 C20 C26 119.4(3)
C19 C20 C26 118.9(3)
C29 C21 C20 120.5(3)
C29 C21 C22 119.2(4)
C20 C21 C22 120.3(3)
O3 C22 N3 120.6(3)
O3 C22 C21 123.6(3)
N3 C22 C21 115.8(3)
C19 C23 C24 120.1(3)
C25 C24 C23 120.2(4)
C24 C25 C26 120.5(3)
C24 C25 C30 119.4(4)
C26 C25 C30 120.0(3)
C25 C26 C27 121.6(3)
C25 C26 C20 119.6(3)
C27 C26 C20 118.7(3)
C28 C27 C26 120.7(3)
C28 C27 C31 120.7(3)
C26 C27 C31 118.6(4)
C27 C28 C29 120.8(4)
C21 C29 C28 119.8(4)
O4 C30 N4 122.2(3)
O4 C30 C25 122.6(3)
N4 C30 C25 115.2(3)
O5 C31 N4 121.1(3)
O5 C31 C27 121.6(4)
N4 C31 C27 117.3(3)
C37 C32 C33 121.3(3)
C37 C32 N4 117.4(3)
C33 C32 N4 121.0(3)
C32 C33 C34 120.4(3)
C35 C34 C33 117.5(3)
C35 C34 C38 120.2(3)
C33 C34 C38 122.3(3)
C36 C35 C34 122.5(3)
C35 C36 C37 119.1(3)
O6 C37 C32 116.3(3)
O6 C37 C36 124.5(3)
C32 C37 C36 119.2(3)
C41 C38 C40A 58.8(6)
C41 C38 C39 112.7(5)
C40A C38 C39 130.8(7)
C41 C38 C39A 138.0(8)
C40A C38 C39A 112.6(11)
C39 C38 C39A 37.6(8)
C41 C38 C41A 55.1(5)
C40A C38 C41A 108.3(7)
C39 C38 C41A 62.5(6)
C39A C38 C41A 98.9(11)
C41 C38 C34 107.8(4)
C40A C38 C34 115.2(6)
C39 C38 C34 113.3(4)
C39A C38 C34 112.0(7)
C41A C38 C34 108.4(5)
C41 C38 C40 107.5(4)
C40A C38 C40 49.1(6)
C39 C38 C40 107.2(5)
C39A C38 C40 72.4(10)
C41A C38 C40 143.1(5)
C34 C38 C40 108.1(4)
C38 C41 C42 114.8(4)
C41A C42 C41 55.3(5)
O6 C43 C45 106.5(3)
N2 C44 C45 122.3(4)
C46 C45 C44 117.9(4)
C46 C45 C43 122.0(3)
C44 C45 C43 120.1(4)
C47 C46 C45 119.9(4)
C46 C47 C48 119.2(4)
N2 C48 C47 121.8(4)
C1 N1 C5 118.5(3)
C1 N1 Pd 123.7(3)
C5 N1 Pd 117.7(2)
C48 N2 C44 119.0(3)
C48 N2 Pd 118.5(3)
C44 N2 Pd 122.2(3)
C18 N3 C22 126.0(3)
C18 N3 C12 117.7(3)
C22 N3 C12 116.3(3)
C31 N4 C30 126.3(3)
C31 N4 C32 115.1(3)
C30 N4 C32 118.3(3)
C7 O1 C6 117.4(3)
C37 O6 C43 117.8(3)
C42 C41A C38 115.4(7)

loop_
_geom_bond_atom_site_label_1
_geom_bond_atom_site_label_2
_geom_bond_distance
Pd N1 2.015(3)
Pd N2 2.019(3)
Pd Cl2 2.2925(11)
Pd Cl1 2.2934(10)
C1 N1 1.337(5)
C1 C2 1.365(5)
C2 C3 1.373(5)
C3 C4 1.382(5)
C4 C5 1.390(5)
C4 C6 1.505(5)
C5 N1 1.343(4)
C6 O1 1.431(4)
C7 O1 1.356(4)
C7 C8 1.385(5)
C7 C12 1.395(5)
C8 C9 1.377(5)
C9 C10 1.382(5)
C10 C11 1.403(4)
C10 C13 1.530(6)
C11 C12 1.361(5)
C12 N3 1.452(4)
C13 C16 1.517(7)
C13 C15 1.524(5)
C13 C14 1.564(6)
C16 C17 1.497(7)
C18 O2 1.211(4)
C18 N3 1.394(5)
C18 C19 1.494(4)
C19 C23 1.374(5)
C19 C20 1.408(5)
C20 C21 1.400(5)
C20 C26 1.416(4)
C21 C29 1.387(5)
C21 C22 1.488(5)
C22 O3 1.209(4)
C22 N3 1.405(5)
C23 C24 1.409(5)
C24 C25 1.375(5)
C25 C26 1.397(5)
C25 C30 1.508(4)
C26 C27 1.415(5)
C27 C28 1.362(5)
C27 C31 1.490(4)
C28 C29 1.396(5)
C30 O4 1.197(4)
C30 N4 1.393(5)
C31 O5 1.215(4)
C31 N4 1.379(5)
C32 C37 1.377(5)
C32 C33 1.387(5)
C32 N4 1.455(4)
C33 C34 1.398(5)
C34 C35 1.389(5)
C34 C38 1.534(5)
C35 C36 1.385(5)
C36 C37 1.397(5)
C37 O6 1.365(4)
C38 C41 1.507(7)
C38 C40A 1.508(8)
C38 C39 1.508(6)
C38 C39A 1.511(9)
C38 C41A 1.526(10)
C38 C40 1.537(6)
C41 C42 1.526(8)
C42 C41A 1.497(10)
C43 O6 1.440(4)
C43 C45 1.485(5)
C44 N2 1.340(5)
C44 C45 1.392(5)
C45 C46 1.370(6)
C46 C47 1.368(6)
C47 C48 1.385(6)
C48 N2 1.325(5)
C1S O1S 1.374(7)
